data_4070360
loop_
_publ_author_name
'Burling, Suzanne'
'Mas-Marz\'a, Elena'
'Valpuesta, Jos\'e E. V.'
'Mahon, Mary F.'
'Whittlesey, Michael K.'

_publ_section_title
;
 Coordination, Agostic Stabilization, and C&#x2212;H Bond Activation of
 N-Alkyl Heterocyclic Carbenes by Coordinatively Unsaturated Ruthenium
 Hydride Chloride Complexes
;
_journal_issue 23
_journal_name_full Organometallics
_journal_page_first 6676
_journal_paper_doi 10.1021/om9007532
_journal_volume 28
_journal_year 2009
_chemical_formula_sum 'C27 H59 Cl N2 P2 Ru'
_chemical_formula_weight 610.22
_chemical_name_systematic
;
 ?
;
_space_group_IT_number 2
_symmetry_cell_setting triclinic
_symmetry_space_group_name_Hall '-P 1'
_symmetry_space_group_name_H-M 'P -1'
_atom_sites_solution_hydrogens geom
_atom_sites_solution_primary direct
_atom_sites_solution_secondary difmap
_audit_creation_method SHELXL-97
_cell_angle_alpha 71.666(1)
_cell_angle_beta 84.759(1)
_cell_angle_gamma 62.131(1)
_cell_formula_units_Z 2
_cell_length_a 11.0240(1)
_cell_length_b 11.1000(1)
_cell_length_c 15.8410(2)
_cell_measurement_reflns_used 22284
_cell_measurement_temperature 150(2)
_cell_measurement_theta_max 30.034
_cell_measurement_theta_min 2.910
_cell_volume 1623.02(3)
_computing_cell_refinement 'HKL Scalepack (Otwinowski & Minor 1997)'
_computing_data_reduction 'Denzo & Scalepack (Otwinowski & Minor, 1997)'
_computing_molecular_graphics 'ORTEX (P.McArdle, 1995)'
_computing_publication_material 'SHELXL-97/2 (Sheldrick,1997)'
_computing_structure_refinement 'SHELXL-97 (Sheldrick, 1997)'
_computing_structure_solution 'SHELXS-97 (Sheldrick, 1990)'
_diffrn_ambient_temperature 150(2)
_diffrn_measured_fraction_theta_full 0.995
_diffrn_measured_fraction_theta_max 0.995
_diffrn_measurement_device_type KappaCCD
_diffrn_measurement_method KappaCCD
_diffrn_radiation_monochromator graphite
_diffrn_radiation_source 'fine-focus sealed tube'
_diffrn_radiation_type MoK\a
_diffrn_radiation_wavelength 0.71073
_diffrn_reflns_av_R_equivalents 0.0416
_diffrn_reflns_av_sigmaI/netI 0.0443
_diffrn_reflns_limit_h_max 15
_diffrn_reflns_limit_h_min -15
_diffrn_reflns_limit_k_max 15
_diffrn_reflns_limit_k_min -15
_diffrn_reflns_limit_l_max 22
_diffrn_reflns_limit_l_min -21
_diffrn_reflns_number 34825
_diffrn_reflns_theta_full 30.10
_diffrn_reflns_theta_max 30.10
_diffrn_reflns_theta_min 3.54
_exptl_absorpt_coefficient_mu 0.681
_exptl_absorpt_correction_T_max 0.82
_exptl_absorpt_correction_T_min 0.77
_exptl_absorpt_correction_type multi-scan
_exptl_absorpt_process_details
;
multi-scan from symmetry-related measurements 
 Sortav (Blessing 1995)
;
_exptl_crystal_colour Colourless
_exptl_crystal_density_diffrn 1.249
_exptl_crystal_density_method 'not measured'
_exptl_crystal_description Tabloid
_exptl_crystal_F_000 652
_exptl_crystal_size_max 0.50
_exptl_crystal_size_mid 0.20
_exptl_crystal_size_min 0.10
_refine_diff_density_max 0.757
_refine_diff_density_min -0.832
_refine_diff_density_rms 0.072
_refine_ls_extinction_coef 0.0032(5)
_refine_ls_extinction_expression Fc^*^=kFc[1+0.001xFc^2^\l^3^/sin(2\q)]^-1/4^
_refine_ls_extinction_method SHELXL
_refine_ls_goodness_of_fit_ref 1.026
_refine_ls_hydrogen_treatment mixed
_refine_ls_matrix_type full
_refine_ls_number_parameters 327
_refine_ls_number_reflns 9512
_refine_ls_number_restraints 3
_refine_ls_restrained_S_all 1.026
_refine_ls_R_factor_all 0.0395
_refine_ls_R_factor_gt 0.0287
_refine_ls_shift/su_max 0.001
_refine_ls_shift/su_mean 0.000
_refine_ls_structure_factor_coef Fsqd
_refine_ls_weighting_details 'calc w=1/[\s^2^(Fo^2^)+(0.0251P)^2^+0.4848P] where P=(Fo^2^+2Fc^2^)/3'
_refine_ls_weighting_scheme calc
_refine_ls_wR_factor_gt 0.0618
_refine_ls_wR_factor_ref 0.0657
_reflns_number_gt 8105
_reflns_number_total 9512
_reflns_threshold_expression >2sigma(I)
_cod_data_source_file om9007532_si_002.cif
_cod_data_source_block k06mkw12
_cod_depositor_comments
;
The following automatic conversions were performed:

'_symmetry_cell_setting' value 'Triclinic' changed to 'triclinic'
according to /home/saulius/struct/CIF-dictionaries/cif_core.dic
dictionary named 'cif_core.dic' version 2.4.2 from
2011-04-26.

'_exptl_absorpt_correction_type' value 'Multi-Scan'
changed to 'multi-scan' according to
/home/saulius/struct/CIF-dictionaries/cif_core.dic dictionary named
'cif_core.dic' version 2.4.2 from 2011-04-26.

Automatic conversion script
Id: cif_fix_values 1715 2011-07-08 13:25:40Z adriana 
;
_cod_original_sg_symbol_H-M P-1
_cod_database_code 4070360

loop_
_symmetry_equiv_pos_as_xyz
'x, y, z'
'-x, -y, -z'

loop_
_atom_site_label
_atom_site_type_symbol
_atom_site_fract_x
_atom_site_fract_y
_atom_site_fract_z
_atom_site_U_iso_or_equiv
_atom_site_adp_type
_atom_site_occupancy
_atom_site_symmetry_multiplicity
_atom_site_calc_flag
_atom_site_refinement_flags
Ru1 Ru 0.244668(11) 0.241182(12) 0.265725(8) 0.01464(4) Uani 1 1 d D
Cl1 Cl 0.29826(4) -0.01143(4) 0.33285(3) 0.02409(9) Uani 1 1 d .
P1 P 0.44379(4) 0.16881(4) 0.18696(3) 0.01744(8) Uani 1 1 d .
P2 P 0.01725(4) 0.30683(4) 0.30691(3) 0.01667(8) Uani 1 1 d .
N1 N 0.28884(14) 0.43251(14) 0.33847(9) 0.0217(3) Uani 1 1 d .
N2 N 0.20520(14) 0.55441(13) 0.20325(9) 0.0207(3) Uani 1 1 d .
C1 C 0.24184(15) 0.42172(15) 0.26472(10) 0.0170(3) Uani 1 1 d .
C2 C 0.28221(19) 0.56642(19) 0.32306(12) 0.0291(4) Uani 1 1 d .
C3 C 0.23077(19) 0.64249(18) 0.23852(12) 0.0292(4) Uani 1 1 d .
C4 C 0.33514(18) 0.31611(19) 0.42292(11) 0.0272(4) Uani 1 1 d D
C5 C 0.4825(2) 0.2613(2) 0.45642(13) 0.0399(5) Uani 1 1 d .
H5A H 0.5438 0.2422 0.4081 0.060 Uiso 1 1 calc R
H5B H 0.5102 0.1728 0.5064 0.060 Uiso 1 1 calc R
H5C H 0.4883 0.3338 0.4763 0.060 Uiso 1 1 calc R
C6 C 0.3270(3) 0.6087(3) 0.39070(15) 0.0524(6) Uani 1 1 d .
H6A H 0.4276 0.5654 0.3951 0.079 Uiso 1 1 calc R
H6B H 0.2948 0.5751 0.4488 0.079 Uiso 1 1 calc R
H6C H 0.2879 0.7133 0.3725 0.079 Uiso 1 1 calc R
C7 C 0.2088(3) 0.7898(2) 0.18618(16) 0.0492(6) Uani 1 1 d .
H7A H 0.1104 0.8533 0.1704 0.074 Uiso 1 1 calc R
H7B H 0.2584 0.7864 0.1317 0.074 Uiso 1 1 calc R
H7C H 0.2433 0.8262 0.2221 0.074 Uiso 1 1 calc R
C8 C 0.15642(17) 0.59824(17) 0.11071(11) 0.0242(3) Uani 1 1 d .
H8A H 0.1666 0.5130 0.0970 0.029 Uiso 1 1 calc R
H8B H 0.2160 0.6336 0.0718 0.029 Uiso 1 1 calc R
C9 C 0.00761(18) 0.71399(19) 0.08804(12) 0.0328(4) Uani 1 1 d .
H9A H -0.0532 0.6773 0.1224 0.049 Uiso 1 1 calc R
H9B H -0.0152 0.7410 0.0242 0.049 Uiso 1 1 calc R
H9C H -0.0045 0.7981 0.1029 0.049 Uiso 1 1 calc R
C10 C 0.50442(16) 0.30538(17) 0.13303(11) 0.0234(3) Uani 1 1 d .
H10 H 0.4191 0.3963 0.1062 0.028 Uiso 1 1 calc R
C11 C 0.56511(18) 0.3368(2) 0.20161(13) 0.0323(4) Uani 1 1 d .
H11A H 0.6543 0.2548 0.2266 0.048 Uiso 1 1 calc R
H11B H 0.5025 0.3538 0.2495 0.048 Uiso 1 1 calc R
H11C H 0.5775 0.4221 0.1726 0.048 Uiso 1 1 calc R
C12 C 0.60012(19) 0.2846(2) 0.05615(13) 0.0340(4) Uani 1 1 d .
H12A H 0.6115 0.3709 0.0290 0.051 Uiso 1 1 calc R
H12B H 0.5599 0.2676 0.0112 0.051 Uiso 1 1 calc R
H12C H 0.6900 0.2022 0.0792 0.051 Uiso 1 1 calc R
C13 C 0.59474(16) -0.00258(17) 0.24742(12) 0.0254(3) Uani 1 1 d .
H13 H 0.5641 -0.0776 0.2582 0.030 Uiso 1 1 calc R
C14 C 0.62770(19) -0.0067(2) 0.34009(13) 0.0363(4) Uani 1 1 d .
H14A H 0.6905 -0.1054 0.3745 0.054 Uiso 1 1 calc R
H14B H 0.5425 0.0280 0.3707 0.054 Uiso 1 1 calc R
H14C H 0.6712 0.0546 0.3347 0.054 Uiso 1 1 calc R
C15 C 0.72684(18) -0.0550(2) 0.19798(14) 0.0364(4) Uani 1 1 d .
H15A H 0.7682 0.0087 0.1906 0.055 Uiso 1 1 calc R
H15B H 0.7047 -0.0544 0.1393 0.055 Uiso 1 1 calc R
H15C H 0.7919 -0.1526 0.2325 0.055 Uiso 1 1 calc R
C16 C 0.42015(17) 0.12338(18) 0.08776(11) 0.0259(4) Uani 1 1 d .
H16 H 0.5108 0.0880 0.0605 0.031 Uiso 1 1 calc R
C17 C 0.31577(19) 0.2546(2) 0.01664(12) 0.0367(4) Uani 1 1 d .
H17A H 0.3147 0.2287 -0.0369 0.055 Uiso 1 1 calc R
H17B H 0.3419 0.3316 0.0017 0.055 Uiso 1 1 calc R
H17C H 0.2241 0.2873 0.0397 0.055 Uiso 1 1 calc R
C18 C 0.3784(2) 0.0044(2) 0.11217(14) 0.0413(5) Uani 1 1 d .
H18A H 0.2922 0.0336 0.1422 0.062 Uiso 1 1 calc R
H18B H 0.4507 -0.0831 0.1521 0.062 Uiso 1 1 calc R
H18C H 0.3653 -0.0138 0.0579 0.062 Uiso 1 1 calc R
C19 C -0.09258(16) 0.49689(16) 0.30684(11) 0.0222(3) Uani 1 1 d .
H19 H -0.0677 0.5562 0.2535 0.027 Uiso 1 1 calc R
C20 C -0.05440(19) 0.52531(19) 0.38637(13) 0.0327(4) Uani 1 1 d .
H20A H -0.0968 0.6289 0.3762 0.049 Uiso 1 1 calc R
H20B H 0.0458 0.4845 0.3934 0.049 Uiso 1 1 calc R
H20C H -0.0877 0.4808 0.4405 0.049 Uiso 1 1 calc R
C21 C -0.24976(18) 0.5606(2) 0.29575(15) 0.0383(5) Uani 1 1 d .
H21A H -0.2823 0.5113 0.3481 0.057 Uiso 1 1 calc R
H21B H -0.2745 0.5483 0.2423 0.057 Uiso 1 1 calc R
H21C H -0.2927 0.6629 0.2898 0.057 Uiso 1 1 calc R
C22 C -0.00730(16) 0.18650(17) 0.41229(10) 0.0223(3) Uani 1 1 d .
H22 H 0.0352 0.0902 0.4031 0.027 Uiso 1 1 calc R
C23 C 0.0758(2) 0.1655(2) 0.49232(12) 0.0379(4) Uani 1 1 d .
H23A H 0.0378 0.2555 0.5067 0.057 Uiso 1 1 calc R
H23B H 0.1719 0.1368 0.4780 0.057 Uiso 1 1 calc R
H23C H 0.0712 0.0907 0.5436 0.057 Uiso 1 1 calc R
C24 C -0.15507(19) 0.2180(2) 0.43369(13) 0.0366(4) Uani 1 1 d .
H24A H -0.1545 0.1428 0.4869 0.055 Uiso 1 1 calc R
H24B H -0.2023 0.2204 0.3832 0.055 Uiso 1 1 calc R
H24C H -0.2032 0.3109 0.4447 0.055 Uiso 1 1 calc R
C25 C -0.08541(16) 0.29530(17) 0.22509(11) 0.0228(3) Uani 1 1 d .
H25 H -0.1802 0.3229 0.2464 0.027 Uiso 1 1 calc R
C26 C -0.09905(19) 0.3992(2) 0.13204(12) 0.0352(4) Uani 1 1 d .
H26A H -0.0089 0.3695 0.1067 0.053 Uiso 1 1 calc R
H26B H -0.1333 0.4961 0.1360 0.053 Uiso 1 1 calc R
H26C H -0.1637 0.3988 0.0937 0.053 Uiso 1 1 calc R
C27 C -0.02780(19) 0.1435(2) 0.21950(13) 0.0337(4) Uani 1 1 d .
H27A H -0.0820 0.1437 0.1737 0.051 Uiso 1 1 calc R
H27B H -0.0326 0.0796 0.2773 0.051 Uiso 1 1 calc R
H27C H 0.0682 0.1097 0.2040 0.051 Uiso 1 1 calc R
H1 H 0.1774(18) 0.3262(19) 0.1703(10) 0.033(5) Uiso 1 1 d D
H4B H 0.324(2) 0.2370(14) 0.4146(13) 0.036(5) Uiso 1 1 d D
H4A H 0.2687(16) 0.348(2) 0.4673(10) 0.038(5) Uiso 1 1 d D

loop_
_atom_site_aniso_label
_atom_site_aniso_U_11
_atom_site_aniso_U_22
_atom_site_aniso_U_33
_atom_site_aniso_U_23
_atom_site_aniso_U_13
_atom_site_aniso_U_12
Ru1 0.01449(6) 0.01331(6) 0.01638(7) -0.00373(4) 0.00026(4) -0.00708(5)
Cl1 0.02417(19) 0.01576(17) 0.0294(2) -0.00282(15) 0.00075(15) -0.00939(15)
P1 0.01421(18) 0.01616(18) 0.0207(2) -0.00518(15) 0.00121(14) -0.00637(15)
P2 0.01635(18) 0.01681(18) 0.01796(19) -0.00501(14) 0.00148(14) -0.00885(15)
N1 0.0281(7) 0.0226(7) 0.0212(7) -0.0086(5) 0.0026(5) -0.0162(6)
N2 0.0253(7) 0.0161(6) 0.0224(7) -0.0058(5) 0.0026(5) -0.0111(6)
C1 0.0171(7) 0.0165(7) 0.0191(7) -0.0061(6) 0.0030(5) -0.0090(6)
C2 0.0398(10) 0.0289(9) 0.0326(10) -0.0160(7) 0.0082(7) -0.0239(8)
C3 0.0386(10) 0.0211(8) 0.0355(10) -0.0123(7) 0.0081(8) -0.0186(8)
C4 0.0322(9) 0.0329(9) 0.0207(8) -0.0072(7) 0.0001(7) -0.0188(8)
C5 0.0393(11) 0.0498(12) 0.0341(11) -0.0086(9) -0.0081(8) -0.0244(10)
C6 0.0894(18) 0.0538(14) 0.0438(13) -0.0259(11) 0.0053(12) -0.0501(14)
C7 0.0784(17) 0.0293(10) 0.0523(14) -0.0123(9) 0.0051(11) -0.0352(11)
C8 0.0267(8) 0.0191(8) 0.0215(8) -0.0028(6) 0.0035(6) -0.0088(7)
C9 0.0302(9) 0.0264(9) 0.0300(9) -0.0023(7) 0.0010(7) -0.0076(8)
C10 0.0182(7) 0.0207(8) 0.0292(9) -0.0046(6) 0.0052(6) -0.0100(6)
C11 0.0277(9) 0.0364(10) 0.0437(11) -0.0148(8) 0.0079(8) -0.0229(8)
C12 0.0276(9) 0.0330(10) 0.0377(10) -0.0064(8) 0.0111(7) -0.0156(8)
C13 0.0176(8) 0.0184(8) 0.0325(9) -0.0038(7) 0.0006(6) -0.0046(6)
C14 0.0265(9) 0.0339(10) 0.0354(10) -0.0020(8) -0.0075(7) -0.0073(8)
C15 0.0207(9) 0.0246(9) 0.0470(12) -0.0051(8) 0.0034(8) -0.0010(7)
C16 0.0245(8) 0.0320(9) 0.0254(9) -0.0156(7) 0.0067(6) -0.0130(7)
C17 0.0316(10) 0.0508(12) 0.0264(9) -0.0167(8) -0.0009(7) -0.0144(9)
C18 0.0553(13) 0.0516(13) 0.0414(12) -0.0310(10) 0.0164(9) -0.0359(11)
C19 0.0192(7) 0.0163(7) 0.0284(8) -0.0066(6) 0.0029(6) -0.0064(6)
C20 0.0341(10) 0.0282(9) 0.0363(10) -0.0191(8) 0.0049(8) -0.0095(8)
C21 0.0220(9) 0.0232(9) 0.0638(14) -0.0139(9) 0.0015(8) -0.0052(8)
C22 0.0242(8) 0.0231(8) 0.0217(8) -0.0052(6) 0.0055(6) -0.0144(7)
C23 0.0577(13) 0.0423(11) 0.0211(9) -0.0019(8) -0.0004(8) -0.0334(10)
C24 0.0308(10) 0.0358(10) 0.0380(11) -0.0062(8) 0.0148(8) -0.0169(9)
C25 0.0184(7) 0.0283(8) 0.0256(8) -0.0098(7) 0.0004(6) -0.0129(7)
C26 0.0341(10) 0.0481(12) 0.0244(9) -0.0048(8) -0.0085(7) -0.0221(9)
C27 0.0289(9) 0.0360(10) 0.0439(11) -0.0224(9) -0.0032(8) -0.0138(8)

loop_
_atom_type_symbol
_atom_type_description
_atom_type_scat_dispersion_real
_atom_type_scat_dispersion_imag
_atom_type_scat_source
C C 0.0033 0.0016 'International Tables Vol C Tables 4.2.6.8 and 6.1.1.4'
H H 0.0000 0.0000 'International Tables Vol C Tables 4.2.6.8 and 6.1.1.4'
N N 0.0061 0.0033 'International Tables Vol C Tables 4.2.6.8 and 6.1.1.4'
Cl Cl 0.1484 0.1585 'International Tables Vol C Tables 4.2.6.8 and 6.1.1.4'
P P 0.1023 0.0942 'International Tables Vol C Tables 4.2.6.8 and 6.1.1.4'
Ru Ru -1.2594 0.8363 'International Tables Vol C Tables 4.2.6.8 and 6.1.1.4'

loop_
_geom_angle_atom_site_label_1
_geom_angle_atom_site_label_2
_geom_angle_atom_site_label_3
_geom_angle
C1 Ru1 P1 94.59(4)
C1 Ru1 P2 95.18(4)
P1 Ru1 P2 161.988(15)
C1 Ru1 Cl1 153.96(4)
P1 Ru1 Cl1 88.994(14)
P2 Ru1 Cl1 88.844(14)
C1 Ru1 H4B 65.1(3)
P1 Ru1 H4B 105.0(4)
P2 Ru1 H4B 92.9(4)
Cl1 Ru1 H4B 89.0(3)
C16 P1 C13 100.12(8)
C16 P1 C10 100.35(8)
C13 P1 C10 108.49(8)
C16 P1 Ru1 112.60(5)
C13 P1 Ru1 115.93(6)
C10 P1 Ru1 117.00(5)
C25 P2 C22 100.35(7)
C25 P2 C19 100.83(7)
C22 P2 C19 107.90(7)
C25 P2 Ru1 110.93(5)
C22 P2 Ru1 116.71(5)
C19 P2 Ru1 117.61(5)
C1 N1 C2 112.23(13)
C1 N1 C4 122.39(13)
C2 N1 C4 125.35(14)
C1 N2 C3 111.37(13)
C1 N2 C8 125.77(13)
C3 N2 C8 122.68(14)
N2 C1 N1 102.81(12)
N2 C1 Ru1 135.91(11)
N1 C1 Ru1 121.25(11)
C3 C2 N1 106.45(14)
C3 C2 C6 129.37(17)
N1 C2 C6 124.18(17)
C2 C3 N2 107.14(14)
C2 C3 C7 128.94(17)
N2 C3 C7 123.85(17)
H4B C4 H4A 104.8(16)
H4B C4 N1 107.0(12)
H4A C4 N1 107.7(12)
H4B C4 C5 109.7(12)
H4A C4 C5 111.8(12)
N1 C4 C5 115.23(15)
N2 C8 C9 114.70(13)
C11 C10 C12 109.35(14)
C11 C10 P1 111.95(12)
C12 C10 P1 119.04(12)
C14 C13 C15 110.27(15)
C14 C13 P1 112.73(12)
C15 C13 P1 117.70(12)
C18 C16 C17 109.52(16)
C18 C16 P1 112.66(12)
C17 C16 P1 112.16(12)
C20 C19 C21 109.56(14)
C20 C19 P2 112.27(11)
C21 C19 P2 118.64(12)
C23 C22 C24 111.75(15)
C23 C22 P2 112.47(12)
C24 C22 P2 117.01(12)
C27 C25 C26 109.61(15)
C27 C25 P2 112.46(11)
C26 C25 P2 112.48(11)

loop_
_geom_bond_atom_site_label_1
_geom_bond_atom_site_label_2
_geom_bond_distance
Ru1 C1 1.9847(14)
Ru1 P1 2.3457(4)
Ru1 P2 2.3525(4)
Ru1 Cl1 2.4561(4)
Ru1 H4B 2.570(17)
P1 C16 1.8677(16)
P1 C13 1.8684(16)
P1 C10 1.8715(16)
P2 C25 1.8667(15)
P2 C22 1.8700(16)
P2 C19 1.8781(15)
N1 C1 1.3799(19)
N1 C2 1.396(2)
N1 C4 1.463(2)
N2 C1 1.3762(19)
N2 C3 1.406(2)
N2 C8 1.458(2)
C2 C3 1.344(3)
C2 C6 1.497(2)
C3 C7 1.494(3)
C4 H4B 0.988(5)
C4 H4A 0.989(5)
C4 C5 1.523(2)
C8 C9 1.522(2)
C10 C11 1.530(2)
C10 C12 1.538(2)
C13 C14 1.526(3)
C13 C15 1.536(2)
C16 C18 1.523(3)
C16 C17 1.534(3)
C19 C20 1.528(2)
C19 C21 1.538(2)
C22 C23 1.526(2)
C22 C24 1.527(2)
C25 C27 1.528(2)
C25 C26 1.528(2)
